data_7012045
loop_
_publ_author_name
'Ralf A. Findeis'
'Lutz H. Gade'

_publ_section_title
;
 Didentate phosphine ligands with alkenyl and alkynyl linker units as
 building blocks for dendrimer fixation
;
_journal_issue 21
_journal_name_full 'J. Chem. Soc., Dalton Trans.'
_journal_page_first 3952
_journal_page_last 3960
_journal_year 2002
_chemical_formula_moiety 'C31 H32 I2 P2 Pd'
_chemical_formula_sum 'C31 H32 I2 P2 Pd'
_chemical_formula_weight 826.76
_space_group_IT_number 14
_symmetry_cell_setting monoclinic
_symmetry_space_group_name_Hall '-P 2yn'
_symmetry_space_group_name_H-M 'P 1 21/n 1'
_audit_creation_date 26-04-02
_cell_angle_alpha 90
_cell_angle_beta 112.264(5)
_cell_angle_gamma 90
_cell_formula_units_Z 4
_cell_length_a 12.9006(2)
_cell_length_b 18.1476(4)
_cell_length_c 14.2538(4)
_cell_measurement_temperature 173
_cell_volume 3088.25(16)
_computing_publication_material CIFGEN_IN_OpenMoleN_(_1997)
_computing_structure_refinement LSFM_OpenMoleN_(_1997)
_computing_structure_solution Direct_methods_(SIR,_Burla_et_al.,_1989)
_diffrn_ambient_temperature 173
_diffrn_measurement_details
;
11822 reflections were collected using program Collect
("Collect" Data collection software, Nonius B.V., 1998)
The conditions were as follow : crystal to detector distance =  36. mm.
Scan angle =  2.0 deg 1 scans of   60 sec per frame.
Data collection was divided into  1 set(s)
with the following starting angles and number of frames :

Set 1 Theta =    6.30 Omega =    0.00 Kappa =    0.00   90 frames
Friedel pairs were averaged. Internal R = 0.04
;
_diffrn_measurement_device_type KappaCCD
_diffrn_measurement_method '\p scans'
_diffrn_radiation_monochromator graphite
_diffrn_radiation_type Mo-K\a
_diffrn_radiation_wavelength 0.71073
_diffrn_reflns_av_R_equivalents 0.040
_diffrn_reflns_av_sigmaI/netI 0.333
_diffrn_reflns_limit_h_max 16
_diffrn_reflns_limit_h_min -16
_diffrn_reflns_limit_k_max 21
_diffrn_reflns_limit_k_min -23
_diffrn_reflns_limit_l_max 18
_diffrn_reflns_limit_l_min -18
_diffrn_reflns_number 11822
_diffrn_reflns_theta_max 27.48
_diffrn_reflns_theta_min 2.5
_diffrn_source xray_tube
_diffrn_standards_decay_% 0
_exptl_absorpt_coefficient_mu 2.722
_exptl_absorpt_correction_T_max 1.0000
_exptl_absorpt_correction_T_min 0.9124
_exptl_absorpt_correction_type refdelf_(Walker_&_Stuart,_1983)
_exptl_crystal_colour yellow
_exptl_crystal_density_diffrn 1.78
_exptl_crystal_density_method none
_exptl_crystal_description prism
_exptl_crystal_F_000 1600
_exptl_crystal_size_max 0.20
_exptl_crystal_size_mid 0.16
_exptl_crystal_size_min 0.06
_refine_diff_density_max 0.735
_refine_diff_density_min -0.214
_refine_ls_extinction_method none
_refine_ls_goodness_of_fit_all 20.017
_refine_ls_goodness_of_fit_ref 0.917
_refine_ls_hydrogen_treatment noref
_refine_ls_matrix_type full
_refine_ls_number_constraints 0
_refine_ls_number_parameters 325
_refine_ls_number_reflns 4346
_refine_ls_number_restraints 0
_refine_ls_R_factor_all 0.063
_refine_ls_R_factor_gt 0.029
_refine_ls_shift/esd_mean 0.001
_refine_ls_shift/su_max 0.010
_refine_ls_structure_factor_coef F
_refine_ls_weighting_scheme sigma
_refine_ls_wR_factor_all 0.585
_refine_ls_wR_factor_ref 0.031
_reflns_number_gt 4346
_reflns_number_total 7239
_reflns_threshold_expression >3.0\s(I)
_cod_data_source_file b207051k.txt
_cod_data_source_block compound_14b
_cod_original_cell_volume 3088.3(1)
_cod_database_code 7012045

loop_
_symmetry_equiv_pos_as_xyz
x,y,z
1/2-x,1/2+y,1/2-z
-x,-y,-z
1/2+x,1/2-y,1/2+z

loop_
_atom_site_label
_atom_site_fract_x
_atom_site_fract_y
_atom_site_fract_z
_atom_site_U_iso_or_equiv
_atom_site_adp_type
_atom_site_calc_flag
_atom_site_calc_attached_atom
_atom_site_type_symbol
PD 0.23071(2) 0.30635(1) 0.34471(2) 0.0227(1) Uani ? ? Pd
I1 0.31326(2) 0.18985(1) 0.46138(2) 0.0346(1) Uani ? ? I
I2 0.42654(2) 0.32762(1) 0.32884(2) 0.0373(1) Uani ? ? I
P1 0.16639(8) 0.40891(5) 0.24849(7) 0.0257(5) Uani ? ? P
C1 0.2278(3) 0.4934(2) 0.3154(3) 0.028(2) Uani ? ? C
C2 0.1979(3) 0.5618(2) 0.2694(3) 0.033(2) Uani ? ? C
C3 0.2390(3) 0.6260(2) 0.3235(3) 0.039(2) Uani ? ? C
C4 0.3098(4) 0.6219(2) 0.4234(3) 0.044(2) Uani ? ? C
C5 0.3411(4) 0.5544(2) 0.4689(3) 0.042(2) Uani ? ? C
C6 0.3006(3) 0.4906(2) 0.4163(3) 0.035(2) Uani ? ? C
C7 0.1940(3) 0.4044(2) 0.1327(3) 0.026(2) Uani ? ? C
C8 0.1451(3) 0.3472(2) 0.0658(3) 0.037(2) Uani ? ? C
C9 0.1690(4) 0.3377(2) -0.0206(3) 0.041(2) Uani ? ? C
C10 0.2402(3) 0.3847(2) -0.0406(3) 0.042(2) Uani ? ? C
C11 0.2884(3) 0.4425(2) 0.0244(3) 0.047(2) Uani ? ? C
C12 0.2662(3) 0.4517(2) 0.1111(3) 0.038(2) Uani ? ? C
C13 0.0154(3) 0.4278(2) 0.1973(3) 0.029(2) Uani ? ? C
C14 -0.0525(3) 0.4130(2) 0.2644(3) 0.029(2) Uani ? ? C
C15 -0.1726(3) 0.4409(2) 0.2010(3) 0.039(2) Uani ? ? C
C16 -0.2561(4) 0.4225(3) 0.2459(4) 0.058(3) Uani ? ? C
C17 -0.3389(4) 0.3752(3) 0.2061(4) 0.080(3) Uani ? ? C
C18 -0.0048(3) 0.4540(2) 0.3653(3) 0.040(2) Uani ? ? C
C19 -0.0588(3) 0.3298(2) 0.2787(3) 0.029(2) Uani ? ? C
P2 0.06580(8) 0.28020(5) 0.35871(7) 0.0253(5) Uani ? ? P
C20 0.0221(3) 0.1867(2) 0.3175(3) 0.027(2) Uani ? ? C
C21 0.0086(3) 0.1682(2) 0.2189(3) 0.039(2) Uani ? ? C
C22 -0.0194(3) 0.0977(2) 0.1822(3) 0.043(2) Uani ? ? C
C23 -0.0375(3) 0.0449(2) 0.2428(3) 0.045(2) Uani ? ? C
C24 -0.0262(3) 0.0621(2) 0.3403(3) 0.042(2) Uani ? ? C
C25 0.0039(3) 0.1321(2) 0.3781(3) 0.036(2) Uani ? ? C
C26 0.0684(3) 0.2917(2) 0.4864(3) 0.028(2) Uani ? ? C
C27 -0.0262(3) 0.2756(2) 0.5073(3) 0.040(2) Uani ? ? C
C28 -0.0253(4) 0.2877(3) 0.6042(3) 0.057(2) Uani ? ? C
C29 0.0676(4) 0.3171(3) 0.6784(3) 0.058(3) Uani ? ? C
C30 0.1618(4) 0.3336(2) 0.6587(3) 0.049(3) Uani ? ? C
C31 0.1621(3) 0.3207(2) 0.5630(3) 0.038(2) Uani ? ? C
H1 0.1489 0.5646 0.2002 0.0433 Uiso calc C2 H
H2 0.2181 0.6726 0.2916 0.0503 Uiso calc C3 H
H3 0.3373 0.6657 0.4611 0.0583 Uiso calc C4 H
H4 0.3914 0.5520 0.5377 0.0621 Uiso calc C5 H
H5 0.3224 0.4443 0.4490 0.0482 Uiso calc C6 H
H6 0.0949 0.3145 0.0792 0.0472 Uiso calc C8 H
H7 0.1356 0.2982 -0.0658 0.0555 Uiso calc C9 H
H8 0.2568 0.3778 -0.0995 0.0559 Uiso calc C10 H
H9 0.3367 0.4759 0.0095 0.0603 Uiso calc C11 H
H10 0.3009 0.4908 0.1564 0.0499 Uiso calc C12 H
H11 -0.0170 0.3987 0.1380 0.0396 Uiso calc C13 H
H12 0.0063 0.4785 0.1795 0.0396 Uiso calc C13 H
H13 -0.1962 0.4193 0.1355 0.0497 Uiso calc C15 H
H14 -0.1701 0.4929 0.1952 0.0497 Uiso calc C15 H
H15 -0.2495 0.4463 0.3073 0.0779 Uiso calc C16 H
H16 -0.3896 0.3659 0.2388 0.1055 Uiso calc C17 H
H17 -0.3479 0.3504 0.1448 0.1055 Uiso calc C17 H
H18 -0.0024 0.5053 0.3530 0.0514 Uiso calc C18 H
H19 -0.0511 0.4456 0.4026 0.0514 Uiso calc C18 H
H20 0.0688 0.4367 0.4032 0.0514 Uiso calc C18 H
H21 -0.0824 0.3081 0.2132 0.0378 Uiso calc C19 H
H22 -0.1143 0.3218 0.3063 0.0378 Uiso calc C19 H
H23 0.0190 0.2050 0.1759 0.0505 Uiso calc C21 H
H24 -0.0262 0.0859 0.1152 0.0554 Uiso calc C22 H
H25 -0.0579 -0.0037 0.2176 0.0601 Uiso calc C23 H
H26 -0.0394 0.0253 0.3819 0.0563 Uiso calc C24 H
H27 0.0124 0.1431 0.4458 0.0480 Uiso calc C25 H
H28 -0.0914 0.2563 0.4555 0.0492 Uiso calc C27 H
H29 -0.0892 0.2756 0.6189 0.0685 Uiso calc C28 H
H30 0.0671 0.3262 0.7439 0.0750 Uiso calc C29 H
H31 0.2262 0.3537 0.7105 0.0684 Uiso calc C30 H
H32 0.2271 0.3318 0.5496 0.0489 Uiso calc C31 H

loop_
_atom_site_aniso_label
_atom_site_aniso_U_11
_atom_site_aniso_U_22
_atom_site_aniso_U_33
_atom_site_aniso_U_12
_atom_site_aniso_U_13
_atom_site_aniso_U_23
_atom_site_aniso_type_symbol
PD 0.0229(1) 0.0251(1) 0.0203(1) 0.0008(1) 0.0070(1) -0.0004(1) Pd
I1 0.0346(1) 0.0369(1) 0.0323(1) 0.0089(1) 0.0069(1) 0.0086(1) I
I2 0.0263(1) 0.0417(1) 0.0472(1) -0.0016(1) 0.0151(1) -0.0004(1) I
P1 0.0290(5) 0.0269(5) 0.0219(5) -0.0017(4) 0.0090(4) 0.0015(4) P
C1 0.032(2) 0.027(2) 0.026(2) -0.000(2) 0.013(1) -0.001(2) C
C2 0.040(2) 0.031(2) 0.030(2) 0.003(2) 0.014(2) 0.003(2) C
C3 0.052(2) 0.026(2) 0.044(2) 0.001(2) 0.026(2) 0.002(2) C
C4 0.062(3) 0.035(2) 0.040(2) -0.010(2) 0.022(2) -0.011(2) C
C5 0.065(3) 0.034(2) 0.034(2) -0.010(2) 0.007(2) -0.005(2) C
C6 0.042(2) 0.032(2) 0.032(2) -0.000(2) 0.007(2) 0.001(2) C
C7 0.034(2) 0.029(2) 0.018(2) -0.003(2) 0.010(1) -0.001(2) C
C8 0.041(2) 0.039(2) 0.030(2) -0.010(2) 0.016(2) 0.003(2) C
C9 0.055(3) 0.043(2) 0.028(2) -0.011(2) 0.014(2) -0.008(2) C
C10 0.053(2) 0.056(2) 0.026(2) -0.002(2) 0.021(2) 0.000(2) C
C11 0.051(2) 0.061(3) 0.033(2) -0.018(2) 0.022(2) 0.003(2) C
C12 0.044(2) 0.042(2) 0.031(2) -0.013(2) 0.015(2) -0.007(2) C
C13 0.029(2) 0.028(2) 0.030(2) 0.002(2) 0.007(2) -0.002(2) C
C14 0.029(2) 0.027(2) 0.030(2) 0.005(2) 0.013(1) 0.004(2) C
C15 0.037(2) 0.034(2) 0.046(2) 0.008(2) 0.018(2) 0.005(2) C
C16 0.044(3) 0.057(3) 0.079(3) 0.015(2) 0.024(2) 0.002(3) C
C17 0.064(3) 0.057(3) 0.139(4) -0.003(3) 0.056(2) -0.011(3) C
C18 0.045(2) 0.034(2) 0.042(2) 0.000(2) 0.019(2) 0.003(2) C
C19 0.028(2) 0.037(2) 0.024(2) -0.001(2) 0.011(1) -0.003(2) C
P2 0.0275(5) 0.0257(4) 0.0229(5) 0.0012(5) 0.0102(4) 0.0018(4) P
C20 0.025(2) 0.027(2) 0.030(2) 0.003(2) 0.012(1) 0.000(2) C
C21 0.041(2) 0.036(2) 0.039(2) -0.002(2) 0.016(2) -0.003(2) C
C22 0.046(2) 0.043(2) 0.041(2) -0.010(2) 0.019(2) -0.015(2) C
C23 0.041(2) 0.037(2) 0.061(3) -0.009(2) 0.020(2) -0.013(2) C
C24 0.046(2) 0.028(2) 0.056(3) -0.003(2) 0.020(2) 0.004(2) C
C25 0.036(2) 0.034(2) 0.039(2) -0.000(2) 0.012(2) 0.001(2) C
C26 0.036(2) 0.025(2) 0.024(2) 0.008(2) 0.014(1) 0.005(2) C
C27 0.040(2) 0.043(2) 0.037(2) 0.005(2) 0.023(2) 0.005(2) C
C28 0.059(2) 0.067(3) 0.046(2) 0.012(2) 0.035(2) 0.011(2) C
C29 0.086(3) 0.069(3) 0.032(2) 0.008(3) 0.038(2) 0.002(2) C
C30 0.068(3) 0.059(3) 0.029(2) -0.003(2) 0.015(2) -0.004(2) C
C31 0.042(2) 0.043(2) 0.030(2) -0.001(2) 0.016(2) -0.001(2) C

loop_
_atom_type_symbol
_atom_type_description
_atom_type_scat_dispersion_real
_atom_type_scat_dispersion_imag
_atom_type_scat_source
C ? 0.002 0.002 International_Tables_Vol_IV_Table_2.3.1
H ? 0.000 0.000 International_Tables_Vol_IV_Table_2.3.1
I ? -0.726 1.812 International_Tables_Vol_IV_Table_2.3.1
P ? 0.090 0.095 International_Tables_Vol_IV_Table_2.3.1
Pd ? -1.177 1.007 International_Tables_Vol_IV_Table_2.3.1

loop_
_geom_angle_atom_site_label_1
_geom_angle_atom_site_label_2
_geom_angle_atom_site_label_3
_geom_angle
_geom_angle_site_symmetry_1
_geom_angle_site_symmetry_2
_geom_angle_site_symmetry_3
_geom_angle_publ_flag
I1 PD I2 90.02(1) . . . ?
I1 PD P1 177.63(3) . . . ?
I1 PD P2 86.85(3) . . . ?
I2 PD P1 88.34(3) . . . ?
I2 PD P2 176.26(3) . . . ?
P1 PD P2 94.85(4) . . . ?
C1 P1 C7 108.5(2) . . . ?
C1 P1 C13 103.7(2) . . . ?
C7 P1 C13 101.1(2) . . . ?
P1 C1 C2 121.1(3) . . . ?
P1 C1 C6 120.0(3) . . . ?
C2 C1 C6 118.7(4) . . . ?
C1 C2 C3 120.6(4) . . . ?
C2 C3 C4 119.7(4) . . . ?
C3 C4 C5 120.0(4) . . . ?
C4 C5 C6 120.8(5) . . . ?
C1 C6 C5 120.2(4) . . . ?
P1 C7 C8 117.6(3) . . . ?
P1 C7 C12 123.6(3) . . . ?
C8 C7 C12 118.7(4) . . . ?
C7 C8 C9 120.4(4) . . . ?
C8 C9 C10 120.1(4) . . . ?
C9 C10 C11 120.2(4) . . . ?
C10 C11 C12 120.0(5) . . . ?
C7 C12 C11 120.6(4) . . . ?
P1 C13 C14 119.1(3) . . . ?
C13 C14 C15 104.9(4) . . . ?
C13 C14 C18 112.2(4) . . . ?
C13 C14 C19 108.9(4) . . . ?
C15 C14 C18 110.3(4) . . . ?
C15 C14 C19 107.9(4) . . . ?
C18 C14 C19 112.3(4) . . . ?
C14 C15 C16 113.7(4) . . . ?
C15 C16 C17 124.2(6) . . . ?
C14 C19 P2 119.6(3) . . . ?
C19 P2 C20 99.6(2) . . . ?
C19 P2 C26 104.3(2) . . . ?
C20 P2 C26 108.5(2) . . . ?
P2 C20 C21 117.2(3) . . . ?
P2 C20 C25 124.8(4) . . . ?
C21 C20 C25 118.0(4) . . . ?
C20 C21 C22 121.5(4) . . . ?
C21 C22 C23 119.6(5) . . . ?
C22 C23 C24 120.0(4) . . . ?
C23 C24 C25 120.6(4) . . . ?
C20 C25 C24 120.2(4) . . . ?
P2 C26 C27 120.3(4) . . . ?
P2 C26 C31 120.7(4) . . . ?
C27 C26 C31 118.9(4) . . . ?
C26 C27 C28 119.9(5) . . . ?
C27 C28 C29 120.1(5) . . . ?
C28 C29 C30 120.5(5) . . . ?
C29 C30 C31 119.6(5) . . . ?
C26 C31 C30 120.8(5) . . . ?

loop_
_geom_bond_atom_site_label_1
_geom_bond_atom_site_label_2
_geom_bond_distance
_geom_bond_site_symmetry_1
_geom_bond_site_symmetry_2
_geom_bond_publ_flag
PD I1 2.6508(4) . . ?
PD I2 2.6487(5) . . ?
PD P1 2.274(1) . . ?
PD P2 2.261(1) . . ?
P1 C1 1.822(4) . . ?
P1 C7 1.818(4) . . ?
P1 C13 1.835(5) . . ?
C1 C2 1.387(6) . . ?
C1 C6 1.389(6) . . ?
C2 C3 1.388(6) . . ?
C3 C4 1.372(6) . . ?
C4 C5 1.372(7) . . ?
C5 C6 1.371(6) . . ?
C7 C8 1.388(6) . . ?
C7 C12 1.384(6) . . ?
C8 C9 1.390(6) . . ?
C9 C10 1.361(6) . . ?
C10 C11 1.382(6) . . ?
C11 C12 1.379(6) . . ?
C13 C14 1.545(6) . . ?
C14 C15 1.553(6) . . ?
C14 C18 1.526(6) . . ?
C14 C19 1.531(5) . . ?
C15 C16 1.486(7) . . ?
C16 C17 1.319(8) . . ?
C19 P2 1.817(5) . . ?
P2 C20 1.814(4) . . ?
P2 C26 1.819(4) . . ?
C20 C21 1.391(6) . . ?
C20 C25 1.392(6) . . ?
C21 C22 1.377(6) . . ?
C22 C23 1.369(6) . . ?
C23 C24 1.377(6) . . ?
C24 C25 1.378(6) . . ?
C26 C27 1.393(6) . . ?
C26 C31 1.389(6) . . ?
C27 C28 1.395(7) . . ?
C28 C29 1.371(8) . . ?
C29 C30 1.379(8) . . ?
C30 C31 1.385(6) . . ?

loop_
_geom_contact_atom_site_label_1
_geom_contact_atom_site_label_2
_geom_contact_distance
_geom_contact_site_symmetry_1
_geom_contact_site_symmetry_2
_geom_contact_publ_flag
? ? ? ? ? ?
